data_4038152
loop_
_publ_author_name
'Taimoory, S. Maryamdokht'
'Twum, Kwaku'
'Dashti, Mohadeseh'
'Pan, FangFang'
'Lahtinen, Manu'
'Rissanen, Kari'
'Puttreddy, Rakesh'
'Trant, John F.'
'Beyeh, Ngong Kodiah'

_publ_section_title
;
 Bringing a Molecular Plus One: Synergistic Binding Creates Guest-Mediated
 Three Component Complexes.
;
_journal_name_full 'The Journal of organic chemistry'
_journal_paper_doi 10.1021/acs.joc.0c00220
_journal_year 2020
_chemical_formula_moiety 'C40 H48 O8, C5 H5 N'
_chemical_formula_sum 'C45 H53 N O8'
_chemical_formula_weight 735.88
_space_group_crystal_system monoclinic
_space_group_IT_number 14
_space_group_name_Hall '-P 2ybc'
_space_group_name_H-M_alt 'P 1 21/c 1'
_atom_sites_solution_hydrogens mixed
_atom_sites_solution_primary direct
_audit_creation_date 2019-07-06
_audit_creation_method
;
Olex2 1.2
(compiled May 18 2018 14:05:52 for OlexSys, GUI svn.r5506)
;
_cell_angle_alpha 90
_cell_angle_beta 106.874(6)
_cell_angle_gamma 90
_cell_formula_units_Z 4
_cell_length_a 11.9373(7)
_cell_length_b 17.1695(8)
_cell_length_c 19.1617(11)
_cell_measurement_reflns_used 4647
_cell_measurement_temperature 120.01(10)
_cell_measurement_theta_max 76.2410
_cell_measurement_theta_min 3.4770
_cell_volume 3758.2(4)
_computing_cell_refinement 'CrysAlisPro 1.171.38.43 (Rigaku OD, 2015)'
_computing_data_collection 'CrysAlisPro 1.171.38.43 (Rigaku OD, 2015)'
_computing_data_reduction 'CrysAlisPro 1.171.38.43 (Rigaku OD, 2015)'
_computing_molecular_graphics 'Olex2 (Dolomanov et al., 2009)'
_computing_publication_material 'Olex2 (Dolomanov et al., 2009)'
_computing_structure_refinement 'ShelXL (Sheldrick, 2015)'
_computing_structure_solution 'ShelXT (Sheldrick, 2015)'
_diffrn_ambient_environment N~2~
_diffrn_ambient_temperature 120.01(10)
_diffrn_detector 'CCD plate'
_diffrn_detector_area_resol_mean 5.1977
_diffrn_detector_type Atlas
_diffrn_measured_fraction_theta_full 0.995
_diffrn_measured_fraction_theta_max 0.995
_diffrn_measurement_details
;
List of Runs (angles in degrees, time in seconds):

  # Type    Start    End  Width  t~exp~   \w     \q     \k     \f   Frames
--------------------------------------------------------------------------
  1  \w   -113.00 -73.00   2.00    4.00    --  -41.78-135.00-117.00   20
  2  \w   -116.00 -18.00   2.00    4.00    --  -41.78 -37.00 120.00   49
  3  \w      4.00  80.00   2.00    4.00    --   41.78 -99.00 -60.00   38
  4  \w    100.00 178.00   2.00   20.00    --  112.00 111.00 -60.00   39
  5  \w    103.00 161.00   2.00   20.00    --  112.00 111.00 150.00   29
  6  \w     89.00 115.00   2.00   20.00    --  112.00  45.00  90.00   13
  7  \w     36.00 114.00   2.00   20.00    --  112.00-111.00-180.00   39
  8  \w    130.00 174.00   2.00   20.00    --  112.00  45.00  90.00   22
  9  \w     52.00 116.00   2.00   20.00    --  112.00-111.00  60.00   32
 10  \w     86.00 178.00   2.00   20.00    --  112.00  45.00 120.00   46
 11  \w     40.00 126.00   2.00   20.00    --  112.00 -61.00  30.00   43
;
_diffrn_measurement_device 'four-circle diffractometer'
_diffrn_measurement_device_type 'SuperNova, Dual, Cu at zero, Atlas'
_diffrn_measurement_method '\w scans'
_diffrn_orient_matrix_type 'CrysAlisPro convention (1999,Acta A55,543-557)'
_diffrn_orient_matrix_UB_11 -0.0411144000
_diffrn_orient_matrix_UB_12 -0.0081119000
_diffrn_orient_matrix_UB_13 0.0687602000
_diffrn_orient_matrix_UB_21 -0.0047520000
_diffrn_orient_matrix_UB_22 0.0894281000
_diffrn_orient_matrix_UB_23 0.0059421000
_diffrn_orient_matrix_UB_31 -0.1282606000
_diffrn_orient_matrix_UB_32 -0.0006699000
_diffrn_orient_matrix_UB_33 -0.0478938000
_diffrn_radiation_monochromator mirror
_diffrn_radiation_probe x-ray
_diffrn_radiation_type CuK\a
_diffrn_radiation_wavelength 1.54184
_diffrn_reflns_av_R_equivalents 0.0331
_diffrn_reflns_av_unetI/netI 0.0440
_diffrn_reflns_Laue_measured_fraction_full 0.995
_diffrn_reflns_Laue_measured_fraction_max 0.995
_diffrn_reflns_limit_h_max 11
_diffrn_reflns_limit_h_min -14
_diffrn_reflns_limit_k_max 18
_diffrn_reflns_limit_k_min -20
_diffrn_reflns_limit_l_max 22
_diffrn_reflns_limit_l_min -22
_diffrn_reflns_number 14965
_diffrn_reflns_point_group_measured_fraction_full 0.995
_diffrn_reflns_point_group_measured_fraction_max 0.995
_diffrn_reflns_theta_full 66.744
_diffrn_reflns_theta_max 66.744
_diffrn_reflns_theta_min 3.527
_diffrn_source 'micro-focus sealed X-ray tube'
_diffrn_source_type 'SuperNova (Cu) X-ray Source'
_exptl_absorpt_coefficient_mu 0.712
_exptl_absorpt_correction_T_max 1.00000
_exptl_absorpt_correction_T_min 1.00000
_exptl_absorpt_correction_type gaussian
_exptl_absorpt_process_details
;
CrysAlisPro 1.171.38.43 (Rigaku Oxford Diffraction, 2015)
Spherical absorption correction
 using equivalent radius and absorption coefficient.
Empirical absorption correction using spherical harmonics,
 implemented in SCALE3 ABSPACK scaling algorithm.
;
_exptl_crystal_colour orange
_exptl_crystal_colour_primary orange
_exptl_crystal_density_diffrn 1.301
_exptl_crystal_description block
_exptl_crystal_F_000 1576
_exptl_crystal_size_max 0.138
_exptl_crystal_size_mid 0.122
_exptl_crystal_size_min 0.061
_refine_diff_density_max 1.130
_refine_diff_density_min -0.727
_refine_diff_density_rms 0.077
_refine_ls_extinction_method none
_refine_ls_goodness_of_fit_ref 1.057
_refine_ls_hydrogen_treatment mixed
_refine_ls_matrix_type full
_refine_ls_number_parameters 506
_refine_ls_number_reflns 6623
_refine_ls_number_restraints 0
_refine_ls_restrained_S_all 1.057
_refine_ls_R_factor_all 0.0844
_refine_ls_R_factor_gt 0.0657
_refine_ls_shift/su_max 0.000
_refine_ls_shift/su_mean 0.000
_refine_ls_structure_factor_coef Fsqd
_refine_ls_weighting_details 'w=1/[\s^2^(Fo^2^)+(0.1162P)^2^+2.5424P] where P=(Fo^2^+2Fc^2^)/3'
_refine_ls_weighting_scheme calc
_refine_ls_wR_factor_gt 0.1842
_refine_ls_wR_factor_ref 0.2045
_reflns_Friedel_coverage 0.000
_reflns_number_gt 5016
_reflns_number_total 6623
_reflns_threshold_expression 'I > 2\s(I)'
_cod_data_source_file jo0c00220_si_002.cif
_cod_data_source_block AB
_cod_database_code 4038152
_shelx_shelxl_version_number 2018/3
_chemical_oxdiff_formula 'C30 H30 N1 O9'
_shelx_space_group_comment
;
The symmetry employed for this shelxl refinement is uniquely defined
by the following loop, which should always be used as a source of
symmetry information in preference to the above space-group names.
They are only intended as comments.
;
_reflns_odcompleteness_completeness 98.88
_reflns_odcompleteness_iscentric 1
_reflns_odcompleteness_theta 74.33
_olex2_refinement_description
;
1. Fixed Uiso
 At 1.2 times of:
  All C(H) groups, H3 of O3, H4 of O4, All C(H,H) groups
 At 1.5 times of:
  All C(H,H,H) groups, H5 of O5, H6 of O6, H8 of O8
2.a Riding coordinates:
 O3(H3), O4(H4), O7(H7), O8(H8)
2.b Ternary CH refined with riding coordinates:
 C8(H8A), C16(H16), C24(H24), C32(H32)
2.c Secondary CH2 refined with riding coordinates:
 C33(H33A,H33B), C35(H35A,H35B), C37(H37A,H37B), C39(H39A,H39B)
2.d Aromatic/amide H refined with riding coordinates:
 C1(H1A), C14(H14), C22(H22), C30(H30), C41(H41), C42(H42), C43(H43), C44(H44),
  C45(H45)
2.e Idealised Me refined as rotating group:
 C7(H7A,H7B,H7C), C15(H15A,H15B,H15C), C23(H23A,H23B,H23C), C31(H31A,H31B,
 H31C), C34(H34A,H34B,H34C), C36(H36A,H36B,H36C), C38(H38A,H38B,H38C), C40(H40A,
 H40B,H40C)
2.f Idealised tetrahedral OH refined as rotating group:
 O5(H5), O6(H6)
;
_olex2_submission_special_instructions 'No special instructions were received'
_oxdiff_exptl_absorpt_empirical_details
;
Empirical correction (ABSPACK) includes:
- Absorption correction using spherical harmonics
- Frame scaling
;
_oxdiff_exptl_absorpt_empirical_full_max 1.194
_oxdiff_exptl_absorpt_empirical_full_min 0.866

loop_
_space_group_symop_operation_xyz
'x, y, z'
'-x, y+1/2, -z+1/2'
'-x, -y, -z'
'x, -y-1/2, z-1/2'

loop_
_atom_site_label
_atom_site_type_symbol
_atom_site_fract_x
_atom_site_fract_y
_atom_site_fract_z
_atom_site_U_iso_or_equiv
_atom_site_adp_type
_atom_site_occupancy
_atom_site_site_symmetry_order
_atom_site_calc_flag
_atom_site_refinement_flags_posn
_atom_site_refinement_flags_adp
_atom_site_refinement_flags_occupancy
_atom_site_disorder_assembly
_atom_site_disorder_group
O1 O 0.29906(16) 0.89483(10) 0.30795(9) 0.0182(4) Uani 1 1 d . . . . .
H1 H 0.347(3) 0.926(2) 0.3204(19) 0.029(9) Uiso 1 1 d . . . . .
O2 O 0.42295(17) 0.89553(11) 0.08802(10) 0.0215(4) Uani 1 1 d . . . . .
H2 H 0.477(3) 0.925(2) 0.1112(19) 0.027(8) Uiso 1 1 d . . . . .
O3 O 0.53727(15) 0.74763(11) 0.09395(9) 0.0211(4) Uani 1 1 d . . . . .
H3 H 0.505249 0.792543 0.090262 0.025 Uiso 1 1 d R . . . .
O4 O 0.52928(14) 0.47340(10) 0.09362(9) 0.0188(4) Uani 1 1 d . . . . .
H4 H 0.491537 0.431979 0.089604 0.023 Uiso 1 1 d R . . . .
O5 O 0.40742(15) 0.32873(11) 0.08279(9) 0.0208(4) Uani 1 1 d . . . . .
H5 H 0.455548 0.296423 0.104537 0.031 Uiso 1 1 calc GR . . . .
O6 O 0.29150(15) 0.32463(11) 0.30524(10) 0.0214(4) Uani 1 1 d . . . . .
H6 H 0.340134 0.289572 0.316035 0.032 Uiso 1 1 calc GR . . . .
O7 O 0.37870(14) 0.47675(10) 0.38017(9) 0.0185(4) Uani 1 1 d . . . . .
H7 H 0.334085 0.454464 0.401050 0.12(3) Uiso 1 1 d R . . . .
O8 O 0.37950(14) 0.75211(10) 0.37644(9) 0.0184(4) Uani 1 1 d . . . . .
H8 H 0.354603 0.794935 0.355693 0.028 Uiso 1 1 d R . . . .
N1 N 0.2401(3) 0.4045(2) 0.45113(19) 0.0486(8) Uani 1 1 d . . . . .
C1 C 0.2281(2) 0.76945(14) 0.14947(13) 0.0168(5) Uani 1 1 d . . . . .
H1A H 0.183399 0.725102 0.133180 0.020 Uiso 1 1 calc R . . . .
C2 C 0.22895(19) 0.80105(14) 0.21623(13) 0.0162(5) Uani 1 1 d . . . . .
C3 C 0.2974(2) 0.86726(14) 0.23999(13) 0.0160(5) Uani 1 1 d . . . . .
C4 C 0.3623(2) 0.90262(14) 0.19841(13) 0.0175(5) Uani 1 1 d . . . . .
C5 C 0.3583(2) 0.86778(15) 0.13185(13) 0.0170(5) Uani 1 1 d . . . . .
C6 C 0.2913(2) 0.80139(14) 0.10595(13) 0.0164(5) Uani 1 1 d . . . . .
C7 C 0.4332(2) 0.97569(15) 0.22431(13) 0.0202(5) Uani 1 1 d . . . . .
H7A H 0.395744 1.006379 0.252977 0.030 Uiso 1 1 calc GR . . . .
H7B H 0.438327 1.005405 0.182908 0.030 Uiso 1 1 calc GR . . . .
H7C H 0.510424 0.961619 0.253449 0.030 Uiso 1 1 calc GR . . . .
C8 C 0.2883(2) 0.76322(14) 0.03320(13) 0.0183(5) Uani 1 1 d . . . . .
H8A H 0.334018 0.796410 0.010014 0.022 Uiso 1 1 calc R . . . .
C9 C 0.3489(2) 0.68432(14) 0.04675(12) 0.0172(5) Uani 1 1 d . . . . .
C10 C 0.4706(2) 0.68078(15) 0.07779(12) 0.0175(5) Uani 1 1 d . . . . .
C11 C 0.5307(2) 0.61055(15) 0.09418(13) 0.0181(5) Uani 1 1 d . . . . .
C12 C 0.4662(2) 0.54189(15) 0.07801(12) 0.0169(5) Uani 1 1 d . . . . .
C13 C 0.3446(2) 0.54182(14) 0.04758(12) 0.0163(5) Uani 1 1 d . . . . .
C14 C 0.2891(2) 0.61371(14) 0.03243(12) 0.0164(5) Uani 1 1 d . . . . .
H14 H 0.208284 0.614677 0.011815 0.020 Uiso 1 1 calc R . . . .
C15 C 0.6618(2) 0.60975(16) 0.12944(14) 0.0228(5) Uani 1 1 d . . . . .
H15A H 0.697094 0.651390 0.109868 0.034 Uiso 1 1 calc GR . . . .
H15B H 0.693246 0.560875 0.119667 0.034 Uiso 1 1 calc GR . . . .
H15C H 0.678044 0.616491 0.181166 0.034 Uiso 1 1 calc GR . . . .
C16 C 0.2787(2) 0.46447(14) 0.03359(13) 0.0173(5) Uani 1 1 d . . . . .
H16 H 0.320496 0.430430 0.008518 0.021 Uiso 1 1 calc R . . . .
C17 C 0.2832(2) 0.42537(14) 0.10610(13) 0.0171(5) Uani 1 1 d . . . . .
C18 C 0.3468(2) 0.35720(14) 0.12894(13) 0.0168(5) Uani 1 1 d . . . . .
C19 C 0.3515(2) 0.32075(14) 0.19499(13) 0.0181(5) Uani 1 1 d . . . . .
C20 C 0.2911(2) 0.35603(14) 0.23926(13) 0.0169(5) Uani 1 1 d . . . . .
C21 C 0.22689(19) 0.42494(14) 0.21858(13) 0.0164(5) Uani 1 1 d . . . . .
C22 C 0.2245(2) 0.45776(14) 0.15200(13) 0.0174(5) Uani 1 1 d . . . . .
H22 H 0.181893 0.503287 0.137494 0.021 Uiso 1 1 calc R . . . .
C23 C 0.4189(2) 0.24595(15) 0.21842(14) 0.0218(5) Uani 1 1 d . . . . .
H23A H 0.495340 0.257833 0.250132 0.033 Uiso 1 1 calc GR . . . .
H23B H 0.426334 0.218804 0.176188 0.033 Uiso 1 1 calc GR . . . .
H23C H 0.377808 0.213738 0.243806 0.033 Uiso 1 1 calc GR . . . .
C24 C 0.1615(2) 0.46304(14) 0.26723(13) 0.0177(5) Uani 1 1 d . . . . .
H24 H 0.172445 0.429404 0.310005 0.021 Uiso 1 1 calc R . . . .
C25 C 0.2161(2) 0.54173(14) 0.29493(13) 0.0156(5) Uani 1 1 d . . . . .
C26 C 0.3228(2) 0.54488(14) 0.34984(13) 0.0157(5) Uani 1 1 d . . . . .
C27 C 0.3785(2) 0.61485(14) 0.37643(13) 0.0155(5) Uani 1 1 d . . . . .
C28 C 0.3233(2) 0.68396(14) 0.34743(13) 0.0159(5) Uani 1 1 d . . . . .
C29 C 0.2156(2) 0.68489(14) 0.29248(13) 0.0153(5) Uani 1 1 d . . . . .
C30 C 0.1662(2) 0.61273(14) 0.26711(13) 0.0153(5) Uani 1 1 d . . . . .
H30 H 0.096237 0.612068 0.229628 0.018 Uiso 1 1 calc R . . . .
C31 C 0.4945(2) 0.61498(15) 0.43474(14) 0.0195(5) Uani 1 1 d . . . . .
H31A H 0.496129 0.573365 0.468481 0.029 Uiso 1 1 calc GR . . . .
H31B H 0.504821 0.663822 0.460206 0.029 Uiso 1 1 calc GR . . . .
H31C H 0.556434 0.607840 0.412703 0.029 Uiso 1 1 calc GR . . . .
C32 C 0.1598(2) 0.76256(14) 0.26256(13) 0.0159(5) Uani 1 1 d . . . . .
H32 H 0.166113 0.796665 0.304545 0.019 Uiso 1 1 calc R . . . .
C33 C 0.0288(2) 0.75656(14) 0.22072(14) 0.0198(5) Uani 1 1 d . . . . .
H33A H 0.001641 0.806682 0.198955 0.024 Uiso 1 1 calc R . . . .
H33B H 0.018696 0.719015 0.181553 0.024 Uiso 1 1 calc R . . . .
C34 C -0.0464(2) 0.73185(16) 0.26978(16) 0.0255(6) Uani 1 1 d . . . . .
H34A H -0.126666 0.727283 0.240956 0.038 Uiso 1 1 calc GR . . . .
H34B H -0.040187 0.770284 0.307100 0.038 Uiso 1 1 calc GR . . . .
H34C H -0.019410 0.682537 0.291933 0.038 Uiso 1 1 calc GR . . . .
C35 C 0.1628(2) 0.75944(15) -0.01888(13) 0.0221(5) Uani 1 1 d . . . . .
H35A H 0.163209 0.731015 -0.062554 0.027 Uiso 1 1 calc R . . . .
H35B H 0.112961 0.731549 0.004597 0.027 Uiso 1 1 calc R . . . .
C36 C 0.1133(3) 0.84088(18) -0.03990(16) 0.0329(7) Uani 1 1 d . . . . .
H36A H 0.034954 0.836858 -0.071871 0.049 Uiso 1 1 calc GR . . . .
H36B H 0.161354 0.868061 -0.064292 0.049 Uiso 1 1 calc GR . . . .
H36C H 0.112343 0.868960 0.003258 0.049 Uiso 1 1 calc GR . . . .
C37 C 0.1522(2) 0.47219(15) -0.01620(13) 0.0190(5) Uani 1 1 d . . . . .
H37A H 0.108213 0.505116 0.007531 0.023 Uiso 1 1 calc R . . . .
H37B H 0.153243 0.497412 -0.061306 0.023 Uiso 1 1 calc R . . . .
C38 C 0.0905(2) 0.39364(16) -0.03386(15) 0.0246(6) Uani 1 1 d . . . . .
H38A H 0.014343 0.401099 -0.067700 0.037 Uiso 1 1 calc GR . . . .
H38B H 0.082702 0.370577 0.010118 0.037 Uiso 1 1 calc GR . . . .
H38C H 0.135767 0.359859 -0.055122 0.037 Uiso 1 1 calc GR . . . .
C39 C 0.0288(2) 0.46720(15) 0.22927(15) 0.0221(5) Uani 1 1 d . . . . .
H39A H 0.014126 0.504803 0.189862 0.026 Uiso 1 1 calc R . . . .
H39B H 0.001808 0.416789 0.208182 0.026 Uiso 1 1 calc R . . . .
C40 C -0.0407(2) 0.49039(17) 0.28160(18) 0.0298(6) Uani 1 1 d . . . . .
H40A H -0.122428 0.493357 0.255388 0.045 Uiso 1 1 calc GR . . . .
H40B H -0.014252 0.540227 0.302712 0.045 Uiso 1 1 calc GR . . . .
H40C H -0.029203 0.452131 0.319576 0.045 Uiso 1 1 calc GR . . . .
C41 C 0.2218(3) 0.3310(3) 0.4680(2) 0.0551(10) Uani 1 1 d . . . . .
H41 H 0.224499 0.291215 0.435661 0.066 Uiso 1 1 calc R . . . .
C42 C 0.1986(4) 0.3129(3) 0.5341(3) 0.0627(11) Uani 1 1 d . . . . .
H42 H 0.190965 0.261044 0.545819 0.075 Uiso 1 1 calc R . . . .
C43 C 0.1864(4) 0.3721(3) 0.5832(3) 0.0640(12) Uani 1 1 d . . . . .
H43 H 0.167098 0.360179 0.625683 0.077 Uiso 1 1 calc R . . . .
C44 C 0.2052(4) 0.4515(3) 0.5645(2) 0.0711(15) Uani 1 1 d . . . . .
H44 H 0.199695 0.492549 0.594997 0.085 Uiso 1 1 calc R . . . .
C45 C 0.2296(4) 0.4638(2) 0.5046(3) 0.0622(12) Uani 1 1 d . . . . .
H45 H 0.242001 0.515340 0.493706 0.075 Uiso 1 1 calc R . . . .

loop_
_atom_site_aniso_label
_atom_site_aniso_U_11
_atom_site_aniso_U_22
_atom_site_aniso_U_33
_atom_site_aniso_U_23
_atom_site_aniso_U_13
_atom_site_aniso_U_12
O1 0.0208(9) 0.0158(9) 0.0185(9) -0.0042(7) 0.0063(7) -0.0048(7)
O2 0.0246(9) 0.0207(9) 0.0205(9) -0.0013(7) 0.0086(7) -0.0095(8)
O3 0.0211(9) 0.0170(9) 0.0237(9) -0.0018(7) 0.0041(7) -0.0053(7)
O4 0.0171(8) 0.0155(8) 0.0220(9) -0.0007(7) 0.0027(6) 0.0016(7)
O5 0.0222(9) 0.0185(9) 0.0217(9) -0.0001(7) 0.0063(7) 0.0052(7)
O6 0.0236(9) 0.0180(9) 0.0225(9) 0.0052(7) 0.0065(7) 0.0067(7)
O7 0.0170(8) 0.0155(8) 0.0229(8) 0.0042(7) 0.0054(7) 0.0039(7)
O8 0.0191(8) 0.0128(8) 0.0215(8) -0.0009(7) 0.0028(6) -0.0024(6)
N1 0.0344(14) 0.0521(19) 0.0631(19) 0.0323(16) 0.0201(13) 0.0102(13)
C1 0.0176(11) 0.0121(11) 0.0185(11) 0.0015(9) 0.0020(9) -0.0011(9)
C2 0.0141(11) 0.0130(11) 0.0202(11) 0.0034(9) 0.0031(9) 0.0022(9)
C3 0.0152(11) 0.0150(11) 0.0162(11) 0.0017(9) 0.0022(9) 0.0022(9)
C4 0.0172(11) 0.0150(12) 0.0190(11) 0.0013(9) 0.0030(9) -0.0005(9)
C5 0.0159(11) 0.0172(12) 0.0173(11) 0.0035(9) 0.0040(9) 0.0005(9)
C6 0.0163(11) 0.0137(11) 0.0179(11) 0.0016(9) 0.0029(9) 0.0009(9)
C7 0.0248(12) 0.0166(12) 0.0198(12) -0.0010(9) 0.0076(9) -0.0043(10)
C8 0.0213(12) 0.0153(12) 0.0180(11) 0.0019(9) 0.0055(9) -0.0025(9)
C9 0.0193(12) 0.0182(12) 0.0139(11) -0.0002(9) 0.0047(9) -0.0009(9)
C10 0.0202(12) 0.0175(12) 0.0144(11) -0.0006(9) 0.0046(9) -0.0049(9)
C11 0.0173(12) 0.0222(13) 0.0144(11) -0.0012(9) 0.0040(9) -0.0012(9)
C12 0.0200(12) 0.0180(12) 0.0130(11) 0.0004(8) 0.0055(9) 0.0025(9)
C13 0.0184(11) 0.0164(12) 0.0138(10) -0.0001(9) 0.0041(9) -0.0008(9)
C14 0.0164(11) 0.0176(12) 0.0151(11) -0.0003(9) 0.0041(9) -0.0007(9)
C15 0.0184(12) 0.0267(14) 0.0233(12) -0.0028(10) 0.0058(10) -0.0029(10)
C16 0.0174(12) 0.0147(11) 0.0186(11) 0.0000(9) 0.0035(9) 0.0014(9)
C17 0.0154(11) 0.0156(12) 0.0182(11) -0.0023(9) 0.0016(9) -0.0035(9)
C18 0.0151(11) 0.0142(11) 0.0204(11) -0.0049(9) 0.0039(9) -0.0021(9)
C19 0.0163(11) 0.0122(12) 0.0238(12) -0.0010(9) 0.0025(9) -0.0013(9)
C20 0.0154(11) 0.0142(11) 0.0192(11) -0.0010(9) 0.0020(9) -0.0029(9)
C21 0.0149(10) 0.0133(11) 0.0193(11) -0.0012(9) 0.0020(9) -0.0023(9)
C22 0.0143(11) 0.0130(11) 0.0224(12) -0.0011(9) 0.0012(9) 0.0002(9)
C23 0.0268(13) 0.0155(12) 0.0236(12) 0.0018(10) 0.0082(10) 0.0048(10)
C24 0.0180(12) 0.0139(11) 0.0210(12) 0.0009(9) 0.0054(9) 0.0005(9)
C25 0.0168(11) 0.0156(12) 0.0170(11) -0.0011(9) 0.0091(9) -0.0008(9)
C26 0.0165(11) 0.0149(12) 0.0177(11) 0.0023(9) 0.0083(9) 0.0025(9)
C27 0.0146(11) 0.0182(12) 0.0148(11) 0.0001(9) 0.0058(9) 0.0009(9)
C28 0.0145(11) 0.0164(12) 0.0187(11) -0.0036(9) 0.0076(9) -0.0032(9)
C29 0.0144(11) 0.0160(12) 0.0166(11) 0.0009(9) 0.0065(9) -0.0011(9)
C30 0.0126(10) 0.0171(12) 0.0166(11) 0.0001(9) 0.0049(8) -0.0002(9)
C31 0.0171(12) 0.0215(12) 0.0197(12) 0.0001(9) 0.0050(9) 0.0006(9)
C32 0.0170(11) 0.0140(11) 0.0169(11) 0.0006(9) 0.0053(9) -0.0006(9)
C33 0.0161(12) 0.0161(12) 0.0258(12) 0.0018(9) 0.0037(9) 0.0004(9)
C34 0.0177(12) 0.0220(13) 0.0380(15) 0.0051(11) 0.0098(11) 0.0016(10)
C35 0.0248(13) 0.0201(13) 0.0185(12) 0.0005(9) 0.0019(10) 0.0008(10)
C36 0.0381(16) 0.0284(15) 0.0274(14) 0.0021(12) 0.0020(12) 0.0107(13)
C37 0.0179(12) 0.0177(12) 0.0195(11) -0.0006(9) 0.0022(9) 0.0013(9)
C38 0.0203(12) 0.0229(13) 0.0274(13) -0.0035(10) 0.0018(10) -0.0013(10)
C39 0.0170(12) 0.0135(11) 0.0328(14) -0.0001(10) 0.0028(10) -0.0015(9)
C40 0.0210(13) 0.0228(13) 0.0483(17) -0.0017(12) 0.0140(12) -0.0026(11)
C41 0.0434(19) 0.058(2) 0.070(3) 0.027(2) 0.0258(18) 0.0146(18)
C42 0.055(2) 0.051(2) 0.081(3) 0.013(2) 0.019(2) -0.0055(19)
C43 0.053(2) 0.087(3) 0.054(2) 0.005(2) 0.0189(19) -0.005(2)
C44 0.079(3) 0.079(3) 0.047(2) -0.022(2) 0.004(2) 0.032(3)
C45 0.053(2) 0.039(2) 0.096(4) 0.013(2) 0.025(2) 0.0043(18)

loop_
_atom_type_symbol
_atom_type_description
_atom_type_scat_dispersion_real
_atom_type_scat_dispersion_imag
_atom_type_scat_source
C C 0.0181 0.0091 'International Tables Vol C Tables 4.2.6.8 and 6.1.1.4'
H H 0.0000 0.0000 'International Tables Vol C Tables 4.2.6.8 and 6.1.1.4'
N N 0.0311 0.0180 'International Tables Vol C Tables 4.2.6.8 and 6.1.1.4'
O O 0.0492 0.0322 'International Tables Vol C Tables 4.2.6.8 and 6.1.1.4'

loop_
_exptl_crystal_face_index_h
_exptl_crystal_face_index_k
_exptl_crystal_face_index_l
_exptl_crystal_face_perp_dist
-1 -10 -5 0.0622
0 10 5 0.0553
-6 4 -2 0.0576
7 -3 2 0.0498
0 3 -12 0.0419
-2 -3 12 0.0140
7 3 -6 0.0581
6 0 5 0.0411
-7 -3 6 0.0580
4 -2 -12 0.0526
-2 -2 12 0.0088

loop_
_geom_angle_atom_site_label_1
_geom_angle_atom_site_label_2
_geom_angle_atom_site_label_3
_geom_angle
_geom_angle_site_symmetry_1
_geom_angle_site_symmetry_3
_geom_angle_publ_flag
C3 O1 H1 110(3) . . ?
C5 O2 H2 112(2) . . ?
C10 O3 H3 121.1 . . ?
C12 O4 H4 117.4 . . ?
C18 O5 H5 109.5 . . ?
C20 O6 H6 109.5 . . ?
C26 O7 H7 106.7 . . ?
C28 O8 H8 118.8 . . ?
C41 N1 C45 115.5(3) . . ?
C2 C1 H1A 118.7 . . ?
C2 C1 C6 122.6(2) . . ?
C6 C1 H1A 118.7 . . ?
C1 C2 C3 117.8(2) . . ?
C1 C2 C32 120.4(2) . . ?
C3 C2 C32 121.8(2) . . ?
O1 C3 C2 115.7(2) . . ?
O1 C3 C4 122.0(2) . . ?
C2 C3 C4 122.4(2) . . ?
C3 C4 C7 121.4(2) . . ?
C5 C4 C3 117.1(2) . . ?
C5 C4 C7 121.4(2) . . ?
O2 C5 C4 122.1(2) . . ?
O2 C5 C6 115.4(2) . . ?
C4 C5 C6 122.5(2) . . ?
C1 C6 C5 117.6(2) . . ?
C1 C6 C8 120.3(2) . . ?
C5 C6 C8 122.1(2) . . ?
C4 C7 H7A 109.5 . . ?
C4 C7 H7B 109.5 . . ?
C4 C7 H7C 109.5 . . ?
H7A C7 H7B 109.5 . . ?
H7A C7 H7C 109.5 . . ?
H7B C7 H7C 109.5 . . ?
C6 C8 H8A 107.2 . . ?
C6 C8 C35 111.6(2) . . ?
C9 C8 C6 109.96(19) . . ?
C9 C8 H8A 107.2 . . ?
C9 C8 C35 113.4(2) . . ?
C35 C8 H8A 107.2 . . ?
C10 C9 C8 119.6(2) . . ?
C14 C9 C8 123.3(2) . . ?
C14 C9 C10 117.1(2) . . ?
O3 C10 C9 121.2(2) . . ?
O3 C10 C11 116.4(2) . . ?
C11 C10 C9 122.4(2) . . ?
C10 C11 C12 117.8(2) . . ?
C10 C11 C15 120.5(2) . . ?
C12 C11 C15 121.7(2) . . ?
O4 C12 C11 116.1(2) . . ?
O4 C12 C13 121.6(2) . . ?
C11 C12 C13 122.3(2) . . ?
C12 C13 C16 119.6(2) . . ?
C14 C13 C12 117.4(2) . . ?
C14 C13 C16 123.0(2) . . ?
C9 C14 H14 118.5 . . ?
C13 C14 C9 123.0(2) . . ?
C13 C14 H14 118.5 . . ?
C11 C15 H15A 109.5 . . ?
C11 C15 H15B 109.5 . . ?
C11 C15 H15C 109.5 . . ?
H15A C15 H15B 109.5 . . ?
H15A C15 H15C 109.5 . . ?
H15B C15 H15C 109.5 . . ?
C13 C16 H16 107.1 . . ?
C13 C16 C17 109.98(19) . . ?
C13 C16 C37 113.4(2) . . ?
C17 C16 H16 107.1 . . ?
C17 C16 C37 111.73(19) . . ?
C37 C16 H16 107.1 . . ?
C18 C17 C16 121.7(2) . . ?
C22 C17 C16 120.5(2) . . ?
C22 C17 C18 117.7(2) . . ?
O5 C18 C17 115.7(2) . . ?
O5 C18 C19 121.9(2) . . ?
C17 C18 C19 122.3(2) . . ?
C18 C19 C20 117.5(2) . . ?
C18 C19 C23 121.8(2) . . ?
C20 C19 C23 120.7(2) . . ?
O6 C20 C19 121.5(2) . . ?
O6 C20 C21 116.5(2) . . ?
C19 C20 C21 121.9(2) . . ?
C20 C21 C24 121.6(2) . . ?
C22 C21 C20 117.8(2) . . ?
C22 C21 C24 120.7(2) . . ?
C17 C22 H22 118.7 . . ?
C21 C22 C17 122.7(2) . . ?
C21 C22 H22 118.7 . . ?
C19 C23 H23A 109.5 . . ?
C19 C23 H23B 109.5 . . ?
C19 C23 H23C 109.5 . . ?
H23A C23 H23B 109.5 . . ?
H23A C23 H23C 109.5 . . ?
H23B C23 H23C 109.5 . . ?
C21 C24 H24 106.9 . . ?
C21 C24 C25 110.48(19) . . ?
C21 C24 C39 111.7(2) . . ?
C25 C24 H24 106.9 . . ?
C25 C24 C39 113.5(2) . . ?
C39 C24 H24 106.9 . . ?
C26 C25 C24 120.0(2) . . ?
C30 C25 C24 123.3(2) . . ?
C30 C25 C26 116.7(2) . . ?
O7 C26 C25 120.3(2) . . ?
O7 C26 C27 116.9(2) . . ?
C27 C26 C25 122.8(2) . . ?
C26 C27 C31 120.7(2) . . ?
C28 C27 C26 117.9(2) . . ?
C28 C27 C31 121.4(2) . . ?
O8 C28 C27 116.3(2) . . ?
O8 C28 C29 121.5(2) . . ?
C27 C28 C29 122.2(2) . . ?
C28 C29 C32 119.7(2) . . ?
C30 C29 C28 116.9(2) . . ?
C30 C29 C32 123.4(2) . . ?
C25 C30 C29 123.5(2) . . ?
C25 C30 H30 118.2 . . ?
C29 C30 H30 118.2 . . ?
C27 C31 H31A 109.5 . . ?
C27 C31 H31B 109.5 . . ?
C27 C31 H31C 109.5 . . ?
H31A C31 H31B 109.5 . . ?
H31A C31 H31C 109.5 . . ?
H31B C31 H31C 109.5 . . ?
C2 C32 H32 107.0 . . ?
C2 C32 C33 111.41(19) . . ?
C29 C32 C2 110.22(18) . . ?
C29 C32 H32 107.0 . . ?
C29 C32 C33 113.82(19) . . ?
C33 C32 H32 107.0 . . ?
C32 C33 H33A 109.1 . . ?
C32 C33 H33B 109.1 . . ?
H33A C33 H33B 107.8 . . ?
C34 C33 C32 112.7(2) . . ?
C34 C33 H33A 109.1 . . ?
C34 C33 H33B 109.1 . . ?
C33 C34 H34A 109.5 . . ?
C33 C34 H34B 109.5 . . ?
C33 C34 H34C 109.5 . . ?
H34A C34 H34B 109.5 . . ?
H34A C34 H34C 109.5 . . ?
H34B C34 H34C 109.5 . . ?
C8 C35 H35A 109.4 . . ?
C8 C35 H35B 109.4 . . ?
H35A C35 H35B 108.0 . . ?
C36 C35 C8 111.2(2) . . ?
C36 C35 H35A 109.4 . . ?
C36 C35 H35B 109.4 . . ?
C35 C36 H36A 109.5 . . ?
C35 C36 H36B 109.5 . . ?
C35 C36 H36C 109.5 . . ?
H36A C36 H36B 109.5 . . ?
H36A C36 H36C 109.5 . . ?
H36B C36 H36C 109.5 . . ?
C16 C37 H37A 109.1 . . ?
C16 C37 H37B 109.1 . . ?
H37A C37 H37B 107.8 . . ?
C38 C37 C16 112.6(2) . . ?
C38 C37 H37A 109.1 . . ?
C38 C37 H37B 109.1 . . ?
C37 C38 H38A 109.5 . . ?
C37 C38 H38B 109.5 . . ?
C37 C38 H38C 109.5 . . ?
H38A C38 H38B 109.5 . . ?
H38A C38 H38C 109.5 . . ?
H38B C38 H38C 109.5 . . ?
C24 C39 H39A 109.1 . . ?
C24 C39 H39B 109.1 . . ?
H39A C39 H39B 107.8 . . ?
C40 C39 C24 112.5(2) . . ?
C40 C39 H39A 109.1 . . ?
C40 C39 H39B 109.1 . . ?
C39 C40 H40A 109.5 . . ?
C39 C40 H40B 109.5 . . ?
C39 C40 H40C 109.5 . . ?
H40A C40 H40B 109.5 . . ?
H40A C40 H40C 109.5 . . ?
H40B C40 H40C 109.5 . . ?
N1 C41 H41 119.5 . . ?
N1 C41 C42 121.0(5) . . ?
C42 C41 H41 119.5 . . ?
C41 C42 H42 119.2 . . ?
C41 C42 C43 121.6(4) . . ?
C43 C42 H42 119.2 . . ?
C42 C43 H43 121.4 . . ?
C42 C43 C44 117.2(4) . . ?
C44 C43 H43 121.4 . . ?
C43 C44 H44 120.9 . . ?
C45 C44 C43 118.1(4) . . ?
C45 C44 H44 120.9 . . ?
N1 C45 H45 116.7 . . ?
C44 C45 N1 126.5(4) . . ?
C44 C45 H45 116.7 . . ?

loop_
_geom_bond_atom_site_label_1
_geom_bond_atom_site_label_2
_geom_bond_distance
_geom_bond_site_symmetry_2
_geom_bond_publ_flag
O1 H1 0.76(4) . ?
O1 C3 1.380(3) . ?
O2 H2 0.84(4) . ?
O2 C5 1.380(3) . ?
O3 H3 0.8544 . ?
O3 C10 1.380(3) . ?
O4 H4 0.8334 . ?
O4 C12 1.382(3) . ?
O5 H5 0.8200 . ?
O5 C18 1.384(3) . ?
O6 H6 0.8200 . ?
O6 C20 1.373(3) . ?
O7 H7 0.8449 . ?
O7 C26 1.388(3) . ?
O8 H8 0.8476 . ?
O8 C28 1.383(3) . ?
N1 C41 1.336(5) . ?
N1 C45 1.476(6) . ?
C1 H1A 0.9300 . ?
C1 C2 1.387(4) . ?
C1 C6 1.389(3) . ?
C2 C3 1.397(3) . ?
C2 C32 1.527(3) . ?
C3 C4 1.400(4) . ?
C4 C5 1.397(4) . ?
C4 C7 1.514(3) . ?
C5 C6 1.399(3) . ?
C6 C8 1.532(3) . ?
C7 H7A 0.9600 . ?
C7 H7B 0.9600 . ?
C7 H7C 0.9600 . ?
C8 H8A 0.9800 . ?
C8 C9 1.522(3) . ?
C8 C35 1.542(3) . ?
C9 C10 1.402(3) . ?
C9 C14 1.394(3) . ?
C10 C11 1.392(4) . ?
C11 C12 1.393(4) . ?
C11 C15 1.513(3) . ?
C12 C13 1.398(3) . ?
C13 C14 1.392(3) . ?
C13 C16 1.527(3) . ?
C14 H14 0.9300 . ?
C15 H15A 0.9600 . ?
C15 H15B 0.9600 . ?
C15 H15C 0.9600 . ?
C16 H16 0.9800 . ?
C16 C17 1.530(3) . ?
C16 C37 1.540(3) . ?
C17 C18 1.394(4) . ?
C17 C22 1.390(4) . ?
C18 C19 1.398(4) . ?
C19 C20 1.400(4) . ?
C19 C23 1.513(3) . ?
C20 C21 1.403(3) . ?
C21 C22 1.388(4) . ?
C21 C24 1.526(3) . ?
C22 H22 0.9300 . ?
C23 H23A 0.9600 . ?
C23 H23B 0.9600 . ?
C23 H23C 0.9600 . ?
C24 H24 0.9800 . ?
C24 C25 1.527(3) . ?
C24 C39 1.541(3) . ?
C25 C26 1.399(3) . ?
C25 C30 1.393(3) . ?
C26 C27 1.396(3) . ?
C27 C28 1.392(4) . ?
C27 C31 1.506(3) . ?
C28 C29 1.406(3) . ?
C29 C30 1.397(3) . ?
C29 C32 1.526(3) . ?
C30 H30 0.9300 . ?
C31 H31A 0.9600 . ?
C31 H31B 0.9600 . ?
C31 H31C 0.9600 . ?
C32 H32 0.9800 . ?
C32 C33 1.540(3) . ?
C33 H33A 0.9700 . ?
C33 H33B 0.9700 . ?
C33 C34 1.536(3) . ?
C34 H34A 0.9600 . ?
C34 H34B 0.9600 . ?
C34 H34C 0.9600 . ?
C35 H35A 0.9700 . ?
C35 H35B 0.9700 . ?
C35 C36 1.526(4) . ?
C36 H36A 0.9600 . ?
C36 H36B 0.9600 . ?
C36 H36C 0.9600 . ?
C37 H37A 0.9700 . ?
C37 H37B 0.9700 . ?
C37 C38 1.527(3) . ?
C38 H38A 0.9600 . ?
C38 H38B 0.9600 . ?
C38 H38C 0.9600 . ?
C39 H39A 0.9700 . ?
C39 H39B 0.9700 . ?
C39 C40 1.529(4) . ?
C40 H40A 0.9600 . ?
C40 H40B 0.9600 . ?
C40 H40C 0.9600 . ?
C41 H41 0.9300 . ?
C41 C42 1.406(6) . ?
C42 H42 0.9300 . ?
C42 C43 1.421(7) . ?
C43 H43 0.9300 . ?
C43 C44 1.444(8) . ?
C44 H44 0.9300 . ?
C44 C45 1.281(7) . ?
C45 H45 0.9300 . ?

loop_
_geom_torsion_atom_site_label_1
_geom_torsion_atom_site_label_2
_geom_torsion_atom_site_label_3
_geom_torsion_atom_site_label_4
_geom_torsion
_geom_torsion_site_symmetry_1
_geom_torsion_site_symmetry_2
_geom_torsion_site_symmetry_3
_geom_torsion_site_symmetry_4
_geom_torsion_publ_flag
O1 C3 C4 C5 177.2(2) . . . . ?
O1 C3 C4 C7 -3.1(4) . . . . ?
O2 C5 C6 C1 177.6(2) . . . . ?
O2 C5 C6 C8 -1.1(3) . . . . ?
O3 C10 C11 C12 -179.5(2) . . . . ?
O3 C10 C11 C15 1.4(3) . . . . ?
O4 C12 C13 C14 -178.7(2) . . . . ?
O4 C12 C13 C16 2.3(3) . . . . ?
O5 C18 C19 C20 177.3(2) . . . . ?
O5 C18 C19 C23 -2.8(3) . . . . ?
O6 C20 C21 C22 -179.7(2) . . . . ?
O6 C20 C21 C24 0.3(3) . . . . ?
O7 C26 C27 C28 -179.2(2) . . . . ?
O7 C26 C27 C31 0.7(3) . . . . ?
O8 C28 C29 C30 -179.8(2) . . . . ?
O8 C28 C29 C32 1.4(3) . . . . ?
N1 C41 C42 C43 4.0(6) . . . . ?
C1 C2 C3 O1 -177.6(2) . . . . ?
C1 C2 C3 C4 1.1(3) . . . . ?
C1 C2 C32 C29 69.4(3) . . . . ?
C1 C2 C32 C33 -58.0(3) . . . . ?
C1 C6 C8 C9 -67.4(3) . . . . ?
C1 C6 C8 C35 59.4(3) . . . . ?
C2 C1 C6 C5 0.4(3) . . . . ?
C2 C1 C6 C8 179.1(2) . . . . ?
C2 C3 C4 C5 -1.5(3) . . . . ?
C2 C3 C4 C7 178.2(2) . . . . ?
C2 C32 C33 C34 -169.7(2) . . . . ?
C3 C2 C32 C29 -108.7(2) . . . . ?
C3 C2 C32 C33 123.9(2) . . . . ?
C3 C4 C5 O2 -177.0(2) . . . . ?
C3 C4 C5 C6 1.3(4) . . . . ?
C4 C5 C6 C1 -0.8(3) . . . . ?
C4 C5 C6 C8 -179.5(2) . . . . ?
C5 C6 C8 C9 111.3(2) . . . . ?
C5 C6 C8 C35 -122.0(2) . . . . ?
C6 C1 C2 C3 -0.6(3) . . . . ?
C6 C1 C2 C32 -178.8(2) . . . . ?
C6 C8 C9 C10 -69.7(3) . . . . ?
C6 C8 C9 C14 107.7(3) . . . . ?
C6 C8 C35 C36 64.0(3) . . . . ?
C7 C4 C5 O2 3.3(4) . . . . ?
C7 C4 C5 C6 -178.4(2) . . . . ?
C8 C9 C10 O3 -2.4(3) . . . . ?
C8 C9 C10 C11 177.5(2) . . . . ?
C8 C9 C14 C13 -177.5(2) . . . . ?
C9 C8 C35 C36 -171.1(2) . . . . ?
C9 C10 C11 C12 0.7(4) . . . . ?
C9 C10 C11 C15 -178.4(2) . . . . ?
C10 C9 C14 C13 0.0(3) . . . . ?
C10 C11 C12 O4 178.7(2) . . . . ?
C10 C11 C12 C13 -1.2(3) . . . . ?
C11 C12 C13 C14 1.1(3) . . . . ?
C11 C12 C13 C16 -177.9(2) . . . . ?
C12 C13 C14 C9 -0.5(3) . . . . ?
C12 C13 C16 C17 68.0(3) . . . . ?
C12 C13 C16 C37 -166.1(2) . . . . ?
C13 C16 C17 C18 -111.2(2) . . . . ?
C13 C16 C17 C22 68.0(3) . . . . ?
C13 C16 C37 C38 176.0(2) . . . . ?
C14 C9 C10 O3 -179.9(2) . . . . ?
C14 C9 C10 C11 -0.1(3) . . . . ?
C14 C13 C16 C17 -110.9(2) . . . . ?
C14 C13 C16 C37 15.0(3) . . . . ?
C15 C11 C12 O4 -2.2(3) . . . . ?
C15 C11 C12 C13 177.9(2) . . . . ?
C16 C13 C14 C9 178.5(2) . . . . ?
C16 C17 C18 O5 1.6(3) . . . . ?
C16 C17 C18 C19 -179.9(2) . . . . ?
C16 C17 C22 C21 -179.4(2) . . . . ?
C17 C16 C37 C38 -59.1(3) . . . . ?
C17 C18 C19 C20 -1.2(3) . . . . ?
C17 C18 C19 C23 178.8(2) . . . . ?
C18 C17 C22 C21 -0.1(3) . . . . ?
C18 C19 C20 O6 -179.6(2) . . . . ?
C18 C19 C20 C21 0.6(3) . . . . ?
C19 C20 C21 C22 0.1(3) . . . . ?
C19 C20 C21 C24 -179.9(2) . . . . ?
C20 C21 C22 C17 -0.4(3) . . . . ?
C20 C21 C24 C25 113.8(2) . . . . ?
C20 C21 C24 C39 -118.8(2) . . . . ?
C21 C24 C25 C26 -74.7(3) . . . . ?
C21 C24 C25 C30 103.8(2) . . . . ?
C21 C24 C39 C40 168.9(2) . . . . ?
C22 C17 C18 O5 -177.6(2) . . . . ?
C22 C17 C18 C19 0.9(3) . . . . ?
C22 C21 C24 C25 -66.2(3) . . . . ?
C22 C21 C24 C39 61.2(3) . . . . ?
C23 C19 C20 O6 0.5(3) . . . . ?
C23 C19 C20 C21 -179.3(2) . . . . ?
C24 C21 C22 C17 179.6(2) . . . . ?
C24 C25 C26 O7 -1.0(3) . . . . ?
C24 C25 C26 C27 178.6(2) . . . . ?
C24 C25 C30 C29 179.8(2) . . . . ?
C25 C24 C39 C40 -65.4(3) . . . . ?
C25 C26 C27 C28 1.1(3) . . . . ?
C25 C26 C27 C31 -178.9(2) . . . . ?
C26 C25 C30 C29 -1.7(3) . . . . ?
C26 C27 C28 O8 178.3(2) . . . . ?
C26 C27 C28 C29 -0.7(3) . . . . ?
C27 C28 C29 C30 -0.9(3) . . . . ?
C27 C28 C29 C32 -179.7(2) . . . . ?
C28 C29 C30 C25 2.1(3) . . . . ?
C28 C29 C32 C2 71.2(3) . . . . ?
C28 C29 C32 C33 -162.8(2) . . . . ?
C29 C32 C33 C34 64.9(3) . . . . ?
C30 C25 C26 O7 -179.6(2) . . . . ?
C30 C25 C26 C27 0.0(3) . . . . ?
C30 C29 C32 C2 -107.5(2) . . . . ?
C30 C29 C32 C33 18.5(3) . . . . ?
C31 C27 C28 O8 -1.6(3) . . . . ?
C31 C27 C28 C29 179.4(2) . . . . ?
C32 C2 C3 O1 0.6(3) . . . . ?
C32 C2 C3 C4 179.3(2) . . . . ?
C32 C29 C30 C25 -179.1(2) . . . . ?
C35 C8 C9 C10 164.5(2) . . . . ?
C35 C8 C9 C14 -18.1(3) . . . . ?
C37 C16 C17 C18 122.0(2) . . . . ?
C37 C16 C17 C22 -58.8(3) . . . . ?
C39 C24 C25 C26 159.0(2) . . . . ?
C39 C24 C25 C30 -22.6(3) . . . . ?
C41 N1 C45 C44 0.0(6) . . . . ?
C41 C42 C43 C44 -3.3(7) . . . . ?
C42 C43 C44 C45 1.1(7) . . . . ?
C43 C44 C45 N1 0.5(7) . . . . ?
C45 N1 C41 C42 -2.2(5) . . . . ?

loop_
_exptl_oxdiff_crystal_face_indexfrac_h
_exptl_oxdiff_crystal_face_indexfrac_k
_exptl_oxdiff_crystal_face_indexfrac_l
_exptl_oxdiff_crystal_face_x
_exptl_oxdiff_crystal_face_y
_exptl_oxdiff_crystal_face_z
-1.0029 -9.9929 -5.0005 -0.2215 -0.9186 0.3748
0.0029 9.9926 4.9998 0.2626 0.9233 -0.2465
-5.9981 3.9955 -2.0057 0.0763 0.3739 0.8627
6.9985 -2.9958 2.0062 -0.1255 -0.2892 -0.9917
0.0027 3.0000 -12.0046 -0.8499 0.1969 0.5726
-2.0026 -3.0007 12.0032 0.9320 -0.1875 -0.3160
7.0017 3.0015 -5.9976 -0.7246 0.1995 -0.6128
5.9992 0.0013 5.0059 0.0975 0.0014 -1.0092
-7.0017 -3.0015 5.9976 0.7246 -0.1995 0.6128
4.0008 -1.9953 -12.0008 -0.9735 -0.2688 0.0630
-2.0023 -2.0014 12.0030 0.9239 -0.0981 -0.3167
